data_7127564
loop_
_publ_author_name
'Cole, Jacqueline M.'
'Gosztola, David J.'
'Velazquez-Garcia, Jose de J'
'Grass Wang, SuYin'
'Chen, Yu-Sheng'

_publ_section_title
;
 Rapid build up of nanooptomechanical transduction in single crystals of a
 ruthenium-based SO<sub>2</sub> linkage photoisomer.
;
_journal_issue 11
_journal_name_full 'Chemical communications (Cambridge, England)'
_journal_page_first 1320
_journal_page_last 1323
_journal_paper_doi 10.1039/d0cc06755e
_journal_volume 57
_journal_year 2021
_chemical_formula_sum 'C24 H36 Cl4 N8 O18 Ru2 S6'
_chemical_formula_weight 1260.91
_space_group_crystal_system triclinic
_space_group_IT_number 2
_space_group_name_Hall '-P 1'
_space_group_name_H-M_alt 'P -1'
_atom_sites_solution_hydrogens mixed
_atom_sites_solution_primary direct
_atom_sites_solution_secondary difmap
_audit_creation_method SHELXL-2018/3
_audit_update_record
;
2020-11-20 deposited with the CCDC.	2020-11-30 downloaded from the CCDC.
;
_cell_angle_alpha 77.3930(10)
_cell_angle_beta 87.0520(10)
_cell_angle_gamma 82.229(2)
_cell_formula_units_Z 1
_cell_length_a 7.8340(5)
_cell_length_b 11.7432(7)
_cell_length_c 12.8374(7)
_cell_measurement_reflns_used 9378
_cell_measurement_temperature 100(2)
_cell_measurement_theta_max 20.13
_cell_measurement_theta_min 2.47
_cell_volume 1141.64(12)
_computing_cell_refinement 'Bruker SMART'
_computing_data_collection 'Bruker SMART'
_computing_data_reduction 'Bruker SAINT'
_computing_molecular_graphics 'Bruker SHELXTL'
_computing_publication_material 'Bruker SHELXTL'
_computing_structure_refinement 'SHELXL-2018/3 (Sheldrick, 2018)'
_computing_structure_solution 'SHELXS-97 (Sheldrick, 1990)'
_diffrn_ambient_temperature 100(2)
_diffrn_measured_fraction_theta_full 0.969
_diffrn_measured_fraction_theta_max 0.844
_diffrn_measurement_device_type 'CCD area detector'
_diffrn_measurement_method 'phi and omega scans'
_diffrn_radiation_monochromator 'Si crystal'
_diffrn_radiation_source 'Advanced Photon Source'
_diffrn_radiation_type synchrotron
_diffrn_radiation_wavelength 0.41328
_diffrn_reflns_av_R_equivalents 0.1158
_diffrn_reflns_av_unetI/netI 0.0727
_diffrn_reflns_Laue_measured_fraction_full 0.969
_diffrn_reflns_Laue_measured_fraction_max 0.844
_diffrn_reflns_limit_h_max 14
_diffrn_reflns_limit_h_min -13
_diffrn_reflns_limit_k_max 21
_diffrn_reflns_limit_k_min -21
_diffrn_reflns_limit_l_max 20
_diffrn_reflns_limit_l_min -21
_diffrn_reflns_number 70570
_diffrn_reflns_point_group_measured_fraction_full 0.969
_diffrn_reflns_point_group_measured_fraction_max 0.844
_diffrn_reflns_theta_full 14.357
_diffrn_reflns_theta_max 22.109
_diffrn_reflns_theta_min 1.042
_exptl_absorpt_coefficient_mu 1.207
_exptl_absorpt_correction_type none
_exptl_crystal_colour yellow
_exptl_crystal_density_diffrn 1.834
_exptl_crystal_description block
_exptl_crystal_F_000 632
_exptl_crystal_size_max 0.050
_exptl_crystal_size_mid 0.025
_exptl_crystal_size_min 0.025
_refine_diff_density_max 1.534
_refine_diff_density_min -1.858
_refine_diff_density_rms 0.138
_refine_ls_extinction_method none
_refine_ls_goodness_of_fit_ref 0.969
_refine_ls_hydrogen_treatment mixed
_refine_ls_matrix_type full
_refine_ls_number_parameters 337
_refine_ls_number_reflns 12187
_refine_ls_number_restraints 2
_refine_ls_restrained_S_all 0.969
_refine_ls_R_factor_all 0.0632
_refine_ls_R_factor_gt 0.0432
_refine_ls_shift/su_max 0.001
_refine_ls_shift/su_mean 0.000
_refine_ls_structure_factor_coef Fsqd
_refine_ls_weighting_details 'w=1/[\s^2^(Fo^2^)+(0.0458P)^2^] where P=(Fo^2^+2Fc^2^)/3'
_refine_ls_weighting_scheme calc
_refine_ls_wR_factor_gt 0.0967
_refine_ls_wR_factor_ref 0.1018
_reflns_Friedel_coverage 0.000
_reflns_number_gt 8830
_reflns_number_total 12187
_reflns_threshold_expression 'I > 2\s(I)'
_cod_data_source_file d0cc06755e3.cif
_cod_data_source_block h2oclbs
_cod_depositor_comments 'Adding full bibliography for 7127564--7127565.cif.'
_cod_database_code 7127564
_shelx_shelxl_version_number 2018/3
_shelx_space_group_comment
;
The symmetry employed for this shelxl refinement is uniquely defined
by the following loop, which should always be used as a source of
symmetry information in preference to the above space-group names.
They are only intended as comments.
;

loop_
_space_group_symop_operation_xyz
'x, y, z'
'-x, -y, -z'

loop_
_atom_site_label
_atom_site_type_symbol
_atom_site_fract_x
_atom_site_fract_y
_atom_site_fract_z
_atom_site_U_iso_or_equiv
_atom_site_adp_type
_atom_site_occupancy
_atom_site_site_symmetry_order
_atom_site_calc_flag
_atom_site_refinement_flags_posn
_atom_site_refinement_flags_adp
_atom_site_refinement_flags_occupancy
_atom_site_disorder_assembly
_atom_site_disorder_group
Ru1 Ru -0.25422(2) 0.25682(2) 0.47655(2) 0.01715(4) Uani 1 1 d . . . . .
S1 S -0.12085(8) 0.22607(5) 0.33856(5) 0.02219(15) Uani 0.878(3) 1 d . . P A 1
O1 O 0.0611(3) 0.18155(17) 0.34049(17) 0.0296(4) Uani 0.878(3) 1 d . . P A 1
O2 O -0.1993(3) 0.24664(17) 0.23619(15) 0.0331(4) Uani 0.878(3) 1 d . . P A 1
S1A S -0.0138(8) 0.2156(5) 0.2762(5) 0.0410(16) Uani 0.122(3) 1 d . . P A 2
O1A O 0.133(3) 0.1902(17) 0.3455(16) 0.042(4) Uiso 0.122(3) 1 d . . P A 2
O2A O -0.185(4) 0.253(2) 0.308(2) 0.069(7) Uiso 0.122(3) 1 d . . P A 2
O3 O -0.38366(19) 0.28789(13) 0.61821(12) 0.0232(3) Uani 1 1 d D . . . .
H2W H -0.481(3) 0.262(2) 0.635(2) 0.028 Uiso 1 1 d D U . . .
H1W H -0.320(3) 0.298(2) 0.6754(19) 0.028 Uiso 1 1 d D U . . .
N1 N -0.3166(2) 0.44168(14) 0.42168(14) 0.0214(3) Uani 1 1 d . . . . .
H1N1 H -0.417346 0.456769 0.385975 0.041(8) Uiso 1 1 calc R . . . .
H2N1 H -0.230934 0.470259 0.377122 0.031(7) Uiso 1 1 calc R . . . .
H3N1 H -0.328271 0.477071 0.478494 0.021(6) Uiso 1 1 calc R . . . .
N2 N -0.0204(2) 0.28923(16) 0.53390(15) 0.0248(3) Uani 1 1 d . . . . .
H1N2 H 0.054154 0.221479 0.546580 0.069(12) Uiso 1 1 calc R . . . .
H2N2 H -0.041849 0.315445 0.595552 0.047(9) Uiso 1 1 calc R . . . .
H3N2 H 0.026927 0.344677 0.484196 0.043(9) Uiso 1 1 calc R . . . .
N3 N -0.2097(2) 0.07678(14) 0.55379(13) 0.0206(3) Uani 1 1 d . . . . .
H1N3 H -0.113135 0.063962 0.593356 0.048(9) Uiso 1 1 calc R . . . .
H2N3 H -0.195240 0.031635 0.503921 0.025(7) Uiso 1 1 calc R . . . .
H3N3 H -0.301553 0.057471 0.597232 0.019(6) Uiso 1 1 calc R . . . .
N4 N -0.4957(2) 0.22644(15) 0.42676(13) 0.0215(3) Uani 1 1 d . . . . .
H1N4 H -0.479534 0.165215 0.392906 0.042(9) Uiso 1 1 calc R . . . .
H2N4 H -0.544214 0.292178 0.381272 0.049(10) Uiso 1 1 calc R . . . .
H3N4 H -0.566673 0.208939 0.484805 0.032(7) Uiso 1 1 calc R . . . .
Cl1 Cl 0.78564(10) 1.02897(10) -0.17823(5) 0.0605(3) Uani 1 1 d . . . . .
S2 S 0.69105(6) 0.93664(4) 0.31761(4) 0.01933(8) Uani 1 1 d . . . . .
O4 O 0.53598(19) 1.01128(14) 0.34021(12) 0.0242(3) Uani 1 1 d . . . . .
O5 O 0.67263(19) 0.81088(13) 0.34967(12) 0.0250(3) Uani 1 1 d . . . . .
O6 O 0.84532(18) 0.96215(14) 0.36372(11) 0.0241(3) Uani 1 1 d . . . . .
C1 C 0.7227(2) 0.96576(18) 0.17752(15) 0.0222(3) Uani 1 1 d . . . . .
C2 C 0.6404(3) 1.0673(2) 0.11557(17) 0.0323(5) Uani 1 1 d . . . . .
H2A H 0.569778 1.122697 0.148222 0.039 Uiso 1 1 calc R U . . .
C3 C 0.6613(3) 1.0884(3) 0.00462(19) 0.0387(6) Uani 1 1 d . . . . .
H3A H 0.605656 1.157939 -0.039217 0.046 Uiso 1 1 calc R U . . .
C4 C 0.7648(3) 1.0056(3) -0.04000(18) 0.0358(5) Uani 1 1 d . . . . .
C5 C 0.8496(3) 0.9062(3) 0.0208(2) 0.0370(5) Uani 1 1 d . . . . .
H5B H 0.922180 0.852067 -0.012256 0.044 Uiso 1 1 calc R U . . .
C6 C 0.8295(3) 0.8842(2) 0.13204(18) 0.0290(4) Uani 1 1 d . . . . .
H6B H 0.887368 0.815175 0.175481 0.035 Uiso 1 1 calc R U . . .
Cl2 Cl 0.36008(11) 0.37934(6) -0.15939(5) 0.04394(15) Uani 1 1 d . . . . .
S3 S 0.17700(6) 0.51663(4) 0.28155(4) 0.02070(9) Uani 1 1 d . . . . .
O7 O 0.0170(2) 0.47014(16) 0.31966(14) 0.0330(3) Uani 1 1 d . . . . .
O8 O 0.1610(2) 0.64528(13) 0.26144(13) 0.0275(3) Uani 1 1 d . . . . .
O9 O 0.3190(2) 0.46190(13) 0.35207(12) 0.0256(3) Uani 1 1 d . . . . .
C11 C 0.2286(3) 0.47878(18) 0.15665(16) 0.0239(3) Uani 1 1 d . . . . .
C12 C 0.2269(5) 0.5668(3) 0.0647(2) 0.0379(7) Uani 0.818(4) 1 d . . P B 1
H12A H 0.199962 0.647009 0.069075 0.045 Uiso 0.818(4) 1 calc R U P B 1
C12' C 0.1374(18) 0.5242(12) 0.0684(11) 0.033(3) Uiso 0.182(4) 1 d . . P B 2
H12B H 0.038591 0.579394 0.073734 0.039 Uiso 0.182(4) 1 calc R U P B 2
C13 C 0.2646(6) 0.5372(3) -0.0336(2) 0.0438(9) Uani 0.818(4) 1 d . . P B 1
C13' C 0.1780(18) 0.4955(13) -0.0318(11) 0.032(3) Uiso 0.182(4) 1 d . . P B 2
H13B H 0.111806 0.532174 -0.092796 0.039 Uiso 0.182(4) 1 calc R U P B 2
C14 C 0.3076(4) 0.4182(2) -0.03707(18) 0.0329(5) Uani 1 1 d . . . . .
C15 C 0.3037(4) 0.3308(2) 0.0547(2) 0.0282(5) Uani 0.818(4) 1 d . . P B 1
H15 H 0.328912 0.250405 0.050913 0.034 Uiso 0.818(4) 1 calc R U P B 1
C15' C 0.4301(16) 0.3668(11) 0.0456(10) 0.028(2) Uiso 0.182(4) 1 d . . P B 2
H15' H 0.532221 0.317047 0.034217 0.034 Uiso 0.182(4) 1 calc R U P B 2
C16 C 0.2627(4) 0.3614(2) 0.1522(2) 0.0252(5) Uani 0.818(4) 1 d . . P B 1
H16A H 0.258119 0.302069 0.215453 0.030 Uiso 0.818(4) 1 calc R U P B 1
C16' C 0.3850(16) 0.3970(11) 0.1453(10) 0.029(2) Uiso 0.182(4) 1 d . . P B 2
H16B H 0.455943 0.364317 0.205085 0.034 Uiso 0.182(4) 1 calc R U P B 2

loop_
_atom_site_aniso_label
_atom_site_aniso_U_11
_atom_site_aniso_U_22
_atom_site_aniso_U_33
_atom_site_aniso_U_23
_atom_site_aniso_U_13
_atom_site_aniso_U_12
Ru1 0.01669(6) 0.01658(6) 0.01770(6) -0.00267(4) -0.00032(4) -0.00214(4)
S1 0.0258(3) 0.0199(2) 0.0196(3) -0.00253(19) 0.0028(2) -0.0020(2)
O1 0.0263(9) 0.0264(9) 0.0347(10) -0.0068(7) 0.0062(8) -0.0007(7)
O2 0.0476(12) 0.0320(9) 0.0178(8) -0.0034(7) -0.0004(7) -0.0014(8)
S1A 0.035(3) 0.045(3) 0.039(3) -0.005(2) 0.008(2) 0.001(2)
O3 0.0227(6) 0.0273(7) 0.0216(6) -0.0071(5) 0.0004(5) -0.0076(5)
N1 0.0200(7) 0.0206(7) 0.0227(7) -0.0029(6) -0.0002(5) -0.0022(5)
N2 0.0194(7) 0.0236(8) 0.0314(9) -0.0061(6) -0.0016(6) -0.0023(6)
N3 0.0208(7) 0.0197(7) 0.0209(7) -0.0035(5) -0.0015(5) -0.0023(5)
N4 0.0208(7) 0.0217(7) 0.0213(7) -0.0034(6) -0.0034(5) -0.0017(6)
Cl1 0.0430(4) 0.1249(8) 0.0193(3) -0.0161(4) 0.0028(2) -0.0307(4)
S2 0.01805(18) 0.0237(2) 0.01676(19) -0.00430(15) -0.00068(14) -0.00433(15)
O4 0.0217(6) 0.0294(7) 0.0227(7) -0.0086(5) 0.0007(5) -0.0026(5)
O5 0.0239(7) 0.0237(6) 0.0264(7) -0.0021(5) 0.0008(5) -0.0057(5)
O6 0.0202(6) 0.0336(7) 0.0196(6) -0.0060(5) -0.0038(5) -0.0058(5)
C1 0.0202(8) 0.0300(9) 0.0180(8) -0.0063(7) -0.0007(6) -0.0069(7)
C2 0.0333(11) 0.0382(12) 0.0211(9) -0.0004(8) -0.0018(8) 0.0019(9)
C3 0.0359(12) 0.0536(15) 0.0220(10) 0.0014(10) -0.0046(8) -0.0033(11)
C4 0.0277(10) 0.0661(17) 0.0185(9) -0.0112(10) 0.0003(7) -0.0195(11)
C5 0.0367(12) 0.0530(15) 0.0295(11) -0.0216(11) 0.0095(9) -0.0169(11)
C6 0.0299(10) 0.0328(10) 0.0264(10) -0.0107(8) 0.0037(8) -0.0054(8)
Cl2 0.0694(5) 0.0428(3) 0.0213(2) -0.0082(2) 0.0014(3) -0.0115(3)
S3 0.02000(19) 0.01993(19) 0.0216(2) -0.00351(16) -0.00241(15) -0.00121(15)
O7 0.0232(7) 0.0375(9) 0.0397(9) -0.0102(7) 0.0059(6) -0.0079(6)
O8 0.0335(8) 0.0189(6) 0.0300(8) -0.0053(5) -0.0074(6) 0.0000(5)
O9 0.0277(7) 0.0250(7) 0.0229(7) -0.0047(5) -0.0075(5) 0.0028(5)
C11 0.0290(9) 0.0230(8) 0.0198(8) -0.0030(7) -0.0021(7) -0.0062(7)
C12 0.065(2) 0.0213(11) 0.0258(13) -0.0026(10) -0.0031(13) -0.0039(12)
C13 0.084(3) 0.0249(13) 0.0199(12) 0.0002(10) -0.0019(14) -0.0075(15)
C14 0.0488(14) 0.0306(10) 0.0207(9) -0.0057(8) -0.0010(9) -0.0097(10)
C15 0.0397(14) 0.0225(11) 0.0230(11) -0.0049(9) -0.0011(10) -0.0054(10)
C16 0.0344(12) 0.0216(10) 0.0190(10) -0.0018(8) -0.0012(9) -0.0049(9)

loop_
_atom_type_symbol
_atom_type_description
_atom_type_scat_dispersion_real
_atom_type_scat_dispersion_imag
_atom_type_scat_source
C C 0.0033 0.0016 'International Tables Vol C Tables 4.2.6.8 and 6.1.1.4'
H H 0.0000 0.0000 'International Tables Vol C Tables 4.2.6.8 and 6.1.1.4'
N N 0.0005 0.0010 'International Tables Vol C Tables 4.2.6.8 and 6.1.1.4'
O O 0.0017 0.0018 'International Tables Vol C Tables 4.2.6.8 and 6.1.1.4'
S S 0.0444 0.0408 'International Tables Vol C Tables 4.2.6.8 and 6.1.1.4'
Cl Cl 0.1495 0.1591 'International Tables Vol C Tables 4.2.6.8 and 6.1.1.4'
Ru Ru -0.1866 2.2043 'International Tables Vol C Tables 4.2.6.8 and 6.1.1.4'

loop_
_geom_angle_atom_site_label_1
_geom_angle_atom_site_label_2
_geom_angle_atom_site_label_3
_geom_angle
_geom_angle_site_symmetry_1
_geom_angle_site_symmetry_3
_geom_angle_publ_flag
S1 Ru1 O3 178.60(5) . . ?
S1 Ru1 N2 88.65(5) . . ?
O3 Ru1 N2 89.99(6) . . ?
S1 Ru1 N3 92.38(5) . . ?
O3 Ru1 N3 87.37(6) . . ?
N2 Ru1 N3 91.17(7) . . ?
S1 Ru1 N4 94.50(5) . . ?
O3 Ru1 N4 86.87(6) . . ?
N2 Ru1 N4 176.85(7) . . ?
N3 Ru1 N4 88.80(6) . . ?
S1 Ru1 N1 96.39(5) . . ?
O3 Ru1 N1 83.85(6) . . ?
N2 Ru1 N1 88.35(7) . . ?
N3 Ru1 N1 171.21(6) . . ?
N4 Ru1 N1 91.20(6) . . ?
O3 Ru1 O2A 164.0(8) . . ?
N2 Ru1 O2A 102.0(7) . . ?
N3 Ru1 O2A 102.9(7) . . ?
N4 Ru1 O2A 81.1(7) . . ?
N1 Ru1 O2A 85.8(7) . . ?
O2 S1 O1 115.30(13) . . ?
O2 S1 Ru1 123.57(9) . . ?
O1 S1 Ru1 121.13(9) . . ?
O2A S1A O1A 124.6(15) . . ?
S1A O2A Ru1 121.2(18) . . ?
Ru1 O3 H2W 119.0(18) . . ?
Ru1 O3 H1W 119.9(17) . . ?
H2W O3 H1W 116(2) . . ?
Ru1 N1 H1N1 109.5 . . ?
Ru1 N1 H2N1 109.5 . . ?
H1N1 N1 H2N1 109.5 . . ?
Ru1 N1 H3N1 109.5 . . ?
H1N1 N1 H3N1 109.5 . . ?
H2N1 N1 H3N1 109.5 . . ?
Ru1 N2 H1N2 109.5 . . ?
Ru1 N2 H2N2 109.5 . . ?
H1N2 N2 H2N2 109.5 . . ?
Ru1 N2 H3N2 109.5 . . ?
H1N2 N2 H3N2 109.5 . . ?
H2N2 N2 H3N2 109.5 . . ?
Ru1 N3 H1N3 109.5 . . ?
Ru1 N3 H2N3 109.5 . . ?
H1N3 N3 H2N3 109.5 . . ?
Ru1 N3 H3N3 109.5 . . ?
H1N3 N3 H3N3 109.5 . . ?
H2N3 N3 H3N3 109.5 . . ?
Ru1 N4 H1N4 109.5 . . ?
Ru1 N4 H2N4 109.5 . . ?
H1N4 N4 H2N4 109.5 . . ?
Ru1 N4 H3N4 109.5 . . ?
H1N4 N4 H3N4 109.5 . . ?
H2N4 N4 H3N4 109.5 . . ?
O4 S2 O6 112.81(9) . . ?
O4 S2 O5 112.48(9) . . ?
O6 S2 O5 110.75(9) . . ?
O4 S2 C1 107.12(9) . . ?
O6 S2 C1 107.39(9) . . ?
O5 S2 C1 105.84(9) . . ?
C2 C1 C6 121.4(2) . . ?
C2 C1 S2 119.79(17) . . ?
C6 C1 S2 118.80(17) . . ?
C1 C2 C3 119.7(2) . . ?
C1 C2 H2A 120.2 . . ?
C3 C2 H2A 120.2 . . ?
C4 C3 C2 118.5(2) . . ?
C4 C3 H3A 120.8 . . ?
C2 C3 H3A 120.8 . . ?
C5 C4 C3 122.2(2) . . ?
C5 C4 Cl1 119.1(2) . . ?
C3 C4 Cl1 118.7(2) . . ?
C4 C5 C6 119.8(2) . . ?
C4 C5 H5B 120.1 . . ?
C6 C5 H5B 120.1 . . ?
C1 C6 C5 118.4(2) . . ?
C1 C6 H6B 120.8 . . ?
C5 C6 H6B 120.8 . . ?
O7 S3 O9 111.61(10) . . ?
O7 S3 O8 113.09(10) . . ?
O9 S3 O8 111.75(9) . . ?
O7 S3 C11 106.86(10) . . ?
O9 S3 C11 107.00(10) . . ?
O8 S3 C11 106.06(10) . . ?
C16 C11 C12 121.3(2) . . ?
C12' C11 C16' 116.7(8) . . ?
C12' C11 S3 123.9(6) . . ?
C16 C11 S3 119.03(16) . . ?
C12 C11 S3 119.63(18) . . ?
C16' C11 S3 119.3(5) . . ?
C13 C12 C11 119.7(3) . . ?
C13 C12 H12A 120.1 . . ?
C11 C12 H12A 120.1 . . ?
C11 C12' C13' 124.4(12) . . ?
C11 C12' H12B 117.8 . . ?
C13' C12' H12B 117.8 . . ?
C12 C13 C14 118.7(3) . . ?
C14 C13' C12' 117.2(12) . . ?
C14 C13' H13B 121.4 . . ?
C12' C13' H13B 121.4 . . ?
C15 C14 C13 121.0(2) . . ?
C13' C14 C15' 126.6(8) . . ?
C13' C14 Cl2 118.4(7) . . ?
C15 C14 Cl2 119.52(19) . . ?
C13 C14 Cl2 119.47(19) . . ?
C15' C14 Cl2 114.6(5) . . ?
C16 C15 C14 119.7(2) . . ?
C16 C15 H15 120.2 . . ?
C14 C15 H15 120.2 . . ?
C16' C15' C14 114.3(10) . . ?
C16' C15' H15' 122.9 . . ?
C14 C15' H15' 122.9 . . ?
C11 C16 C15 119.5(2) . . ?
C11 C16 H16A 120.3 . . ?
C15 C16 H16A 120.3 . . ?
C15' C16' C11 120.3(10) . . ?
C15' C16' H16B 119.9 . . ?
C11 C16' H16B 119.9 . . ?

loop_
_geom_bond_atom_site_label_1
_geom_bond_atom_site_label_2
_geom_bond_distance
_geom_bond_site_symmetry_2
_geom_bond_publ_flag
Ru1 S1 2.0849(6) . ?
Ru1 O3 2.1139(15) . ?
Ru1 N2 2.1195(17) . ?
Ru1 N3 2.1204(16) . ?
Ru1 N4 2.1261(16) . ?
Ru1 N1 2.1280(16) . ?
Ru1 O2A 2.22(3) . ?
S1 O2 1.438(2) . ?
S1 O1 1.450(2) . ?
S1A O2A 1.42(3) . ?
S1A O1A 1.45(2) . ?
O3 H2W 0.86(2) . ?
O3 H1W 0.95(2) . ?
N1 H1N1 0.9100 . ?
N1 H2N1 0.9100 . ?
N1 H3N1 0.9100 . ?
N2 H1N2 0.9100 . ?
N2 H2N2 0.9100 . ?
N2 H3N2 0.9100 . ?
N3 H1N3 0.9100 . ?
N3 H2N3 0.9100 . ?
N3 H3N3 0.9100 . ?
N4 H1N4 0.9100 . ?
N4 H2N4 0.9100 . ?
N4 H3N4 0.9100 . ?
Cl1 C4 1.738(2) . ?
S2 O4 1.4543(15) . ?
S2 O6 1.4662(15) . ?
S2 O5 1.4689(15) . ?
S2 C1 1.767(2) . ?
C1 C2 1.379(3) . ?
C1 C6 1.391(3) . ?
C2 C3 1.396(3) . ?
C2 H2A 0.9500 . ?
C3 C4 1.383(4) . ?
C3 H3A 0.9500 . ?
C4 C5 1.364(4) . ?
C5 C6 1.399(3) . ?
C5 H5B 0.9500 . ?
C6 H6B 0.9500 . ?
Cl2 C14 1.743(2) . ?
S3 O7 1.4542(16) . ?
S3 O9 1.4582(15) . ?
S3 O8 1.4652(15) . ?
S3 C11 1.768(2) . ?
C11 C12' 1.340(14) . ?
C11 C16 1.381(3) . ?
C11 C12 1.388(3) . ?
C11 C16' 1.473(13) . ?
C12 C13 1.388(4) . ?
C12 H12A 0.9500 . ?
C12' C13' 1.410(19) . ?
C12' H12B 0.9500 . ?
C13 C14 1.403(4) . ?
C13' C14 1.277(14) . ?
C13' H13B 0.9500 . ?
C14 C15 1.385(3) . ?
C14 C15' 1.442(13) . ?
C15 C16 1.386(4) . ?
C15 H15 0.9500 . ?
C15' C16' 1.416(18) . ?
C15' H15' 0.9500 . ?
C16 H16A 0.9500 . ?
C16' H16B 0.9500 . ?
